data_4023903
loop_
_publ_author_name
'Murray V. Baker'
'David H. Brown'
'Charles H. Heath'
'Brian W. Skelton'
'Allan H. White'
'Charlotte C. Williams'

_publ_contact_author_address
;
   Department of Chemistry
   University of Western Australia
   35 Stirling Highway
   Crawley
   Western Australia 6009
   Australia
;
_publ_contact_author_email bws@crystal.uwa.edu.au
_publ_contact_author_fax (+61)_08_6488_1118
_publ_contact_author_name 'Skelton, B. W.'
_publ_contact_author_phone (+61)_08-6488_7107
_publ_section_title
;
 Azolium-Linked Cyclophanes: Effects of Structure, Solvent,
 and Counteranions on Solution Conformation Behavior
;
_journal_name_full 'Journal of Organic Chemistry'
_journal_page_first 9340
_journal_page_last 9352
_journal_paper_doi 10.1021/jo801860d
_journal_volume 73
_journal_year 2008
_chemical_formula_moiety 'C50 H78 N4, 2(C24 H20 B)'
_chemical_formula_sum 'C98 H118 B2 N4'
_chemical_formula_weight 1373.67
_space_group_IT_number 2
_symmetry_cell_setting triclinic
_symmetry_space_group_name_Hall '-P 1'
_symmetry_space_group_name_H-M 'P -1'
_audit_creation_date 01-12-12
_audit_creation_method Xtal3.6
_cell_angle_alpha 73.713(2)
_cell_angle_beta 80.078(3)
_cell_angle_gamma 78.970(3)
_cell_formula_units_Z 1
_cell_length_a 10.212(2)
_cell_length_b 10.986(2)
_cell_length_c 19.149(3)
_cell_measurement_reflns_used 2825
_cell_measurement_temperature 153
_cell_measurement_theta_max 29.1
_cell_measurement_theta_min 2.3
_cell_volume 2007.9(6)
_computing_cell_refinement 'Siemens SAINT (Siemens, 1995)'
_computing_data_collection 'Siemens SMART (Siemens, 1995)'
_computing_data_reduction 'xtal ADDREF SORTRF'
_computing_molecular_graphics xtal
_computing_publication_material 'xtal BONDLA CIFIO'
_computing_structure_refinement 'xtal CRYLSQ'
_computing_structure_solution xtal
_diffrn_ambient_temperature 153
_diffrn_measured_fraction_theta_full .98
_diffrn_measured_fraction_theta_max 1
_diffrn_measurement_device_type
;
Bruker SMART CCD diffractometer
;
_diffrn_measurement_method '\w scans'
_diffrn_radiation_detector 'CCD area detector'
_diffrn_radiation_monochromator graphite
_diffrn_radiation_source 'sealed tube'
_diffrn_radiation_type 'Mo K\a'
_diffrn_radiation_wavelength .71073
_diffrn_reflns_av_R_equivalents .039
_diffrn_reflns_av_sigmaI/netI .171
_diffrn_reflns_limit_h_max 13
_diffrn_reflns_limit_h_min -13
_diffrn_reflns_limit_k_max 14
_diffrn_reflns_limit_k_min -14
_diffrn_reflns_limit_l_max 25
_diffrn_reflns_limit_l_min -25
_diffrn_reflns_number 20164
_diffrn_reflns_theta_full 28.3
_diffrn_reflns_theta_max 29.0
_diffrn_reflns_theta_min 1.12
_diffrn_standards_decay_% 0
_diffrn_standards_number 0
_exptl_absorpt_coefficient_mu .064
_exptl_absorpt_correction_T_max .96
_exptl_absorpt_correction_T_min .81
_exptl_absorpt_correction_type multi-scan
_exptl_absorpt_process_details
;
 SADABS; Sheldrick, 1996
;
_exptl_crystal_colour colourless
_exptl_crystal_density_diffrn 1.136
_exptl_crystal_description plate
_exptl_crystal_F_000 744
_exptl_crystal_size_max .65
_exptl_crystal_size_mid .08
_exptl_crystal_size_min .02
_refine_diff_density_max .261
_refine_diff_density_min -.22
_refine_ls_goodness_of_fit_all 1.
_refine_ls_goodness_of_fit_ref 1.137
_refine_ls_hydrogen_treatment refall
_refine_ls_matrix_type full
_refine_ls_number_constraints 0
_refine_ls_number_parameters 705
_refine_ls_number_reflns 5532
_refine_ls_number_restraints 0
_refine_ls_R_factor_all .11
_refine_ls_R_factor_gt .049
_refine_ls_shift/su_max .031
_refine_ls_shift/su_mean .001
_refine_ls_structure_factor_coef F
_refine_ls_weighting_scheme calc
_refine_ls_wR_factor_all .048
_refine_ls_wR_factor_ref .04
_reflns_d_resolution_high .732
_reflns_d_resolution_low 18.168
_reflns_Friedel_coverage 0
_reflns_limit_h_max 13
_reflns_limit_h_min 0
_reflns_limit_k_max 14
_reflns_limit_k_min -13
_reflns_limit_l_max 25
_reflns_limit_l_min -24
_reflns_number_gt 5532
_reflns_number_total 9877
_reflns_threshold_expression 'F    > 4.00 sig(F   )'
_cod_data_source_file jo801860d_si_003.cif
_cod_data_source_block cw484
_cod_original_sg_symbol_Hall -p_1
_cod_database_code 4023903

loop_
_symmetry_equiv_pos_as_xyz
+x,+y,+z
-x,-y,-z

loop_
_atom_site_label
_atom_site_fract_x
_atom_site_fract_y
_atom_site_fract_z
_atom_site_U_iso_or_equiv
_atom_site_adp_type
_atom_site_calc_flag
_atom_site_calc_attached_atom
_atom_site_occupancy
_atom_site_disorder_assembly
_atom_site_disorder_group
C1 .5112(2) .44476(19) .37691(11) .0225(17) Uani ? ? 1.00000 ? ?
C11 .60972(18) .52353(17) .32479(9) .0208(15) Uani ? ? 1.00000 ? ?
C12 .73590(18) .53392(16) .34006(10) .0205(15) Uani ? ? 1.00000 ? ?
C13 .8173(2) .60791(18) .28546(10) .0232(17) Uani ? ? 1.00000 ? ?
C14 .77948(19) .67227(17) .21640(10) .0226(16) Uani ? ? 1.00000 ? ?
C141 .8775(2) .7504(2) .16133(11) .0269(18) Uani ? ? 1.00000 ? ?
C142 .8924(2) .8721(2) .18120(11) .0288(18) Uani ? ? 1.00000 ? ?
C143 .9909(2) .9501(2) .12567(12) .0303(19) Uani ? ? 1.00000 ? ?
C144 1.0142(3) 1.0668(2) .14743(13) .036(2) Uani ? ? 1.00000 ? ?
C145 1.1279(3) 1.1332(2) .09843(13) .039(2) Uani ? ? 1.00000 ? ?
C146 1.1490(3) 1.2520(2) .11902(13) .039(2) Uani ? ? 1.00000 ? ?
C147 1.0398(3) 1.3659(3) .10003(15) .048(3) Uani ? ? 1.00000 ? ?
C15 .65284(19) .66346(17) .20125(10) .0228(16) Uani ? ? 1.00000 ? ?
C151 .6038(2) .7244(2) .12752(11) .0289(19) Uani ? ? 1.00000 ? ?
C152 .6600(2) .6452(2) .07138(11) .0291(19) Uani ? ? 1.00000 ? ?
C153 .6245(3) .5100(2) .09468(12) .032(2) Uani ? ? 1.00000 ? ?
C154 .6725(2) .4345(2) .03718(12) .032(2) Uani ? ? 1.00000 ? ?
C155 .6383(3) .2993(2) .06267(12) .035(2) Uani ? ? 1.00000 ? ?
C156 .6821(3) .2207(2) .00679(13) .042(2) Uani ? ? 1.00000 ? ?
C157 .6410(4) .0881(2) .03305(16) .053(3) Uani ? ? 1.00000 ? ?
C16 .5711(2) .58963(18) .25613(10) .0233(17) Uani ? ? 1.00000 ? ?
C2 .2008(2) .5423(2) .59162(10) .0236(17) Uani ? ? 1.00000 ? ?
N21 .42637(14) .51693(14) .42794(8) .0201(13) Uani ? ? 1.00000 ? ?
C22 .35625(19) .46453(19) .49050(10) .0211(16) Uani ? ? 1.00000 ? ?
N23 .28949(15) .55743(14) .52096(8) .0214(13) Uani ? ? 1.00000 ? ?
C24 .3170(2) .67408(18) .47441(10) .0241(17) Uani ? ? 1.00000 ? ?
C25 .4015(2) .64864(18) .41690(11) .0237(16) Uani ? ? 1.00000 ? ?
B0 .1951(2) .2486(2) .36148(12) .0228(18) Uani ? ? 1.00000 ? ?
C011 .20445(18) .40022(17) .31774(10) .0237(16) Uani ? ? 1.00000 ? ?
C012 .17004(19) .50074(18) .35247(12) .0259(17) Uani ? ? 1.00000 ? ?
C013 .1709(2) .62915(19) .31473(13) .0313(19) Uani ? ? 1.00000 ? ?
C014 .2040(2) .6624(2) .23954(13) .035(2) Uani ? ? 1.00000 ? ?
C015 .2366(2) .5670(2) .20263(12) .033(2) Uani ? ? 1.00000 ? ?
C016 .2374(2) .43927(19) .24113(11) .0284(18) Uani ? ? 1.00000 ? ?
C021 .22994(19) .22025(16) .44613(10) .0228(16) Uani ? ? 1.00000 ? ?
C022 .1349(2) .25474(18) .50265(11) .0246(17) Uani ? ? 1.00000 ? ?
C023 .1617(2) .22883(19) .57467(11) .0293(18) Uani ? ? 1.00000 ? ?
C024 .2871(2) .16781(18) .59394(11) .0291(18) Uani ? ? 1.00000 ? ?
C025 .3843(2) .13398(18) .54010(11) .0271(18) Uani ? ? 1.00000 ? ?
C026 .3557(2) .15994(17) .46830(11) .0241(17) Uani ? ? 1.00000 ? ?
C031 .04230(19) .22229(16) .36046(10) .0224(16) Uani ? ? 1.00000 ? ?
C032 -.0293(2) .27945(18) .30035(11) .0245(17) Uani ? ? 1.00000 ? ?
C033 -.1542(2) .25067(19) .29668(11) .0280(18) Uani ? ? 1.00000 ? ?
C034 -.2146(2) .16254(19) .35414(12) .0298(19) Uani ? ? 1.00000 ? ?
C035 -.1470(2) .10317(19) .41472(12) .0290(18) Uani ? ? 1.00000 ? ?
C036 -.0219(2) .13257(18) .41720(11) .0266(17) Uani ? ? 1.00000 ? ?
C041 .30070(19) .15046(17) .31926(10) .0235(16) Uani ? ? 1.00000 ? ?
C042 .4322(2) .1714(2) .28914(11) .0287(18) Uani ? ? 1.00000 ? ?
C043 .5226(2) .0875(2) .25551(11) .033(2) Uani ? ? 1.00000 ? ?
C044 .4842(2) -.0232(2) .24988(11) .035(2) Uani ? ? 1.00000 ? ?
C045 .3556(2) -.0475(2) .27801(11) .034(2) Uani ? ? 1.00000 ? ?
C046 .2665(2) .03687(19) .31225(11) .0287(18) Uani ? ? 1.00000 ? ?
H1a .4480(17) .4239(15) .3494(9) .020(5) Uiso ? ? 1.00000 ? ?
H1b .5518(18) .3639(17) .4072(9) .027(5) Uiso ? ? 1.00000 ? ?
H13 .9052(18) .6130(16) .2953(9) .028(5) Uiso ? ? 1.00000 ? ?
H141a .969(2) .6962(18) .1588(9) .034(6) Uiso ? ? 1.00000 ? ?
H141b .8497(18) .7747(17) .1113(10) .033(5) Uiso ? ? 1.00000 ? ?
H142a .802(2) .9294(19) .1862(10) .045(6) Uiso ? ? 1.00000 ? ?
H142b .9216(18) .8490(17) .2321(10) .035(6) Uiso ? ? 1.00000 ? ?
H143a 1.0789(18) .8942(17) .1184(9) .023(5) Uiso ? ? 1.00000 ? ?
H143b .9566(17) .9784(16) .0762(10) .028(5) Uiso ? ? 1.00000 ? ?
H144a .929(2) 1.126(2) .1462(11) .044(7) Uiso ? ? 1.00000 ? ?
H144b 1.036(2) 1.0389(19) .2012(11) .048(6) Uiso ? ? 1.00000 ? ?
H145a 1.215(2) 1.066(2) .1021(11) .065(8) Uiso ? ? 1.00000 ? ?
H145b 1.108(2) 1.1562(18) .0469(11) .042(6) Uiso ? ? 1.00000 ? ?
H146a 1.159(2) 1.2309(18) .1747(11) .044(6) Uiso ? ? 1.00000 ? ?
H146b 1.241(2) 1.2759(17) .0933(10) .033(5) Uiso ? ? 1.00000 ? ?
H147a 1.057(2) 1.443(2) .1136(12) .068(8) Uiso ? ? 1.00000 ? ?
H147b 1.029(2) 1.392(2) .0453(12) .055(7) Uiso ? ? 1.00000 ? ?
H147c .946(2) 1.347(2) .1272(12) .057(7) Uiso ? ? 1.00000 ? ?
H151a .506(2) .7347(17) .1335(9) .030(6) Uiso ? ? 1.00000 ? ?
H151b .6303(19) .8126(19) .1073(10) .038(6) Uiso ? ? 1.00000 ? ?
H152a .6254(18) .6914(16) .0247(10) .028(5) Uiso ? ? 1.00000 ? ?
H152b .761(2) .6385(17) .0619(9) .030(5) Uiso ? ? 1.00000 ? ?
H153a .6634(18) .4634(17) .1401(10) .026(5) Uiso ? ? 1.00000 ? ?
H153b .526(2) .5135(17) .1095(10) .035(6) Uiso ? ? 1.00000 ? ?
H154a .6312(18) .4833(17) -.0080(10) .031(5) Uiso ? ? 1.00000 ? ?
H154b .776(2) .4313(17) .0226(10) .036(6) Uiso ? ? 1.00000 ? ?
H155a .680(2) .2497(18) .1106(11) .041(6) Uiso ? ? 1.00000 ? ?
H155b .541(2) .3027(17) .0761(10) .035(6) Uiso ? ? 1.00000 ? ?
H156a .646(2) .2677(19) -.0382(11) .040(6) Uiso ? ? 1.00000 ? ?
H156b .780(2) .2138(18) -.0059(10) .039(6) Uiso ? ? 1.00000 ? ?
H157a .674(2) .041(2) -.0050(13) .064(8) Uiso ? ? 1.00000 ? ?
H157b .684(3) .034(2) .0805(14) .088(9) Uiso ? ? 1.00000 ? ?
H157c .542(2) .093(2) .0463(12) .060(8) Uiso ? ? 1.00000 ? ?
H16 .4837(17) .5810(15) .2469(8) .017(5) Uiso ? ? 1.00000 ? ?
H22 .3519(17) .3725(17) .5095(9) .025(5) Uiso ? ? 1.00000 ? ?
H24 .2762(19) .7556(18) .4859(10) .039(6) Uiso ? ? 1.00000 ? ?
H25 .4436(18) .7015(17) .3744(10) .028(5) Uiso ? ? 1.00000 ? ?
H012 .1447(17) .4808(16) .4057(10) .026(5) Uiso ? ? 1.00000 ? ?
H013 .1460(17) .6950(17) .3431(9) .024(5) Uiso ? ? 1.00000 ? ?
H014 .2064(18) .7508(19) .2152(10) .036(6) Uiso ? ? 1.00000 ? ?
H015 .2591(19) .5865(18) .1480(11) .040(6) Uiso ? ? 1.00000 ? ?
H016 .2615(17) .3745(17) .2135(9) .026(5) Uiso ? ? 1.00000 ? ?
H022 .0438(18) .2975(16) .4916(9) .024(5) Uiso ? ? 1.00000 ? ?
H023 .0897(19) .2532(17) .6129(10) .036(6) Uiso ? ? 1.00000 ? ?
H024 .3033(18) .1489(17) .6451(10) .032(6) Uiso ? ? 1.00000 ? ?
H025 .4723(18) .0937(17) .5523(9) .026(5) Uiso ? ? 1.00000 ? ?
H026 .4275(17) .1332(16) .4290(9) .023(5) Uiso ? ? 1.00000 ? ?
H032 .0115(17) .3425(16) .2582(9) .026(5) Uiso ? ? 1.00000 ? ?
H033 -.2012(18) .2954(17) .2531(10) .031(5) Uiso ? ? 1.00000 ? ?
H034 -.3004(19) .1410(16) .3517(9) .029(5) Uiso ? ? 1.00000 ? ?
H035 -.1872(18) .0383(17) .4558(10) .032(5) Uiso ? ? 1.00000 ? ?
H036 .0264(18) .0878(17) .4614(9) .029(5) Uiso ? ? 1.00000 ? ?
H042 .4620(18) .2499(17) .2907(9) .030(5) Uiso ? ? 1.00000 ? ?
H043 .612(2) .1056(17) .2360(10) .035(6) Uiso ? ? 1.00000 ? ?
H044 .5482(19) -.0815(18) .2253(10) .035(6) Uiso ? ? 1.00000 ? ?
H045 .325(2) -.126(2) .2763(10) .046(6) Uiso ? ? 1.00000 ? ?
H046 .1765(19) .0180(17) .3323(9) .031(5) Uiso ? ? 1.00000 ? ?
H2a .1635(18) .6302(18) .5945(9) .034(6) Uiso ? ? 1.00000 ? ?
H2b .1238(18) .5027(16) .5868(9) .029(5) Uiso ? ? 1.00000 ? ?

loop_
_atom_site_aniso_label
_atom_site_aniso_U_11
_atom_site_aniso_U_22
_atom_site_aniso_U_33
_atom_site_aniso_U_12
_atom_site_aniso_U_13
_atom_site_aniso_U_23
C1 .0217(12) .0239(11) .0237(11) -.0037(9) -.0010(9) -.0101(9)
C11 .0205(11) .0226(10) .0202(10) -.0032(9) .0020(8) -.0099(8)
C12 .0201(11) .0203(10) .0209(10) -.0010(9) -.0014(9) -.0072(8)
C13 .0213(12) .0246(11) .0258(12) -.0044(9) -.0028(9) -.0093(9)
C14 .0254(12) .0208(10) .0226(11) -.0042(9) -.0004(9) -.0083(8)
C141 .0297(13) .0300(12) .0208(12) -.0091(10) -.0005(10) -.0049(9)
C142 .0315(13) .0288(12) .0260(12) -.0102(11) .0008(10) -.0059(10)
C143 .0332(14) .0313(12) .0264(13) -.0098(11) -.0001(10) -.0060(10)
C144 .0419(16) .0351(13) .0339(14) -.0155(12) .0036(12) -.0101(11)
C145 .0479(17) .0420(14) .0306(14) -.0210(13) .0070(12) -.0124(11)
C146 .0458(16) .0433(15) .0311(14) -.0226(13) .0038(12) -.0113(11)
C147 .066(2) .0400(16) .0396(16) -.0173(15) -.0084(14) -.0038(12)
C15 .0272(12) .0213(10) .0199(11) -.0004(9) -.0021(9) -.0079(8)
C151 .0337(14) .0297(13) .0227(12) -.0037(11) -.0065(10) -.0047(9)
C152 .0320(14) .0344(13) .0208(12) -.0064(11) -.0031(10) -.0061(10)
C153 .0356(15) .0352(13) .0249(13) -.0077(11) -.0028(11) -.0080(10)
C154 .0344(14) .0337(13) .0284(13) -.0043(11) -.0034(11) -.0107(10)
C155 .0446(16) .0336(13) .0281(13) -.0058(12) -.0044(12) -.0080(10)
C156 .0515(18) .0343(14) .0382(15) -.0047(13) -.0038(13) -.0107(12)
C157 .076(2) .0334(15) .0492(18) -.0065(15) -.0031(17) -.0134(13)
C16 .0188(12) .0275(11) .0259(12) -.0028(9) -.0022(9) -.0113(9)
C2 .0211(12) .0265(12) .0219(11) -.0031(10) -.0001(9) -.0057(9)
N21 .0200(9) .0209(8) .0203(9) -.0035(7) -.0013(7) -.0070(7)
C22 .0207(11) .0228(11) .0216(11) -.0042(9) -.0044(9) -.0069(9)
N23 .0197(9) .0220(9) .0217(9) -.0027(7) -.0023(7) -.0048(7)
C24 .0258(12) .0199(11) .0250(11) -.0026(9) -.0030(9) -.0037(9)
C25 .0261(12) .0211(11) .0228(11) -.0056(9) -.0021(9) -.0030(9)
B0 .0210(13) .0205(12) .0268(13) -.0030(10) -.0025(10) -.0062(10)
C011 .0173(11) .0245(11) .0301(12) -.0046(9) -.0067(9) -.0051(9)
C012 .0197(11) .0271(11) .0315(13) -.0029(9) -.0072(10) -.0063(10)
C013 .0225(12) .0238(11) .0500(15) -.0012(9) -.0120(11) -.0101(11)
C014 .0288(13) .0234(12) .0506(16) -.0081(10) -.0136(11) .0030(11)
C015 .0305(13) .0339(13) .0327(13) -.0105(10) -.0070(11) .0022(11)
C016 .0263(12) .0281(12) .0312(12) -.0069(10) -.0048(10) -.0057(10)
C021 .0246(12) .0163(10) .0285(11) -.0055(9) -.0026(9) -.0059(8)
C022 .0225(12) .0223(11) .0293(12) -.0048(9) -.0033(10) -.0058(9)
C023 .0330(14) .0279(12) .0284(12) -.0118(10) .0029(11) -.0086(10)
C024 .0405(14) .0237(11) .0237(12) -.0108(10) -.0077(11) -.0012(9)
C025 .0282(13) .0191(11) .0346(13) -.0035(10) -.0099(11) -.0042(9)
C026 .0266(12) .0169(10) .0292(12) -.0053(9) -.0019(10) -.0060(9)
C031 .0243(11) .0173(10) .0259(11) -.0003(9) -.0021(9) -.0088(8)
C032 .0260(12) .0247(11) .0234(11) -.0035(9) -.0001(9) -.0089(9)
C033 .0274(13) .0299(12) .0285(12) .0002(10) -.0075(10) -.0108(10)
C034 .0236(13) .0294(12) .0408(14) -.0064(10) -.0048(10) -.0141(10)
C035 .0277(13) .0214(11) .0380(13) -.0072(10) -.0023(10) -.0066(10)
C036 .0272(12) .0201(11) .0323(12) -.0029(9) -.0081(10) -.0044(9)
C041 .0263(12) .0226(10) .0214(11) -.0019(9) -.0056(9) -.0051(8)
C042 .0291(13) .0276(12) .0319(12) -.0044(10) -.0036(10) -.0113(10)
C043 .0290(14) .0391(13) .0315(13) -.0048(11) .0017(11) -.0119(10)
C044 .0367(15) .0335(13) .0347(13) .0036(11) -.0016(11) -.0163(11)
C045 .0408(15) .0251(12) .0393(14) -.0016(11) -.0095(11) -.0120(10)
C046 .0288(13) .0250(11) .0327(12) -.0046(10) -.0047(10) -.0070(9)

loop_
_atom_type_symbol
_atom_type_description
_atom_type_oxidation_number
_atom_type_number_in_cell
_atom_type_scat_dispersion_real
_atom_type_scat_dispersion_imag
_atom_type_scat_source
C ? 0 98 .002 .002 'Int Tables Vol IV Tables 2.2B and 2.3.1'
H ? 0 118 0 0 'Int Tables Vol IV Tables 2.2B and 2.3.1'
B ? 0 2 0 .001 'Int Tables Vol IV Tables 2.2B and 2.3.1'
N ? 0 4 .004 .003 'Int Tables Vol IV Tables 2.2B and 2.3.1'

loop_
_diffrn_attenuator_code
_diffrn_attenuator_scale
? ?

loop_
_geom_angle_atom_site_label_1
_geom_angle_atom_site_label_2
_geom_angle_atom_site_label_3
_geom_angle_site_symmetry_1
_geom_angle_site_symmetry_2
_geom_angle_site_symmetry_3
_geom_angle
_geom_angle_publ_flag
C11 C1 N21 . . . 111.46(17) ?
C11 C1 H1a . . . 110.2(9) ?
C11 C1 H1b . . . 114.8(10) ?
N21 C1 H1a . . . 106.0(9) ?
N21 C1 H1b . . . 106.7(11) ?
H1a C1 H1b . . . 107.2(15) ?
C1 C11 C12 . . . 124.94(16) ?
C1 C11 C16 . . . 116.52(18) ?
C12 C11 C16 . . . 118.54(16) ?
C11 C12 C13 . . . 118.21(17) ?
C11 C12 C2 . . '2 666' 125.13(16) ?
C13 C12 C2 . . '2 666' 116.21(18) ?
C12 C13 C14 . . . 123.2(2) ?
C12 C13 H13 . . . 118.3(9) ?
C14 C13 H13 . . . 118.5(9) ?
C13 C14 C141 . . . 118.21(19) ?
C13 C14 C15 . . . 118.78(16) ?
C141 C14 C15 . . . 123.01(16) ?
C14 C141 C142 . . . 113.17(17) ?
C14 C141 H141a . . . 109.1(10) ?
C14 C141 H141b . . . 110.8(11) ?
C142 C141 H141a . . . 107.7(13) ?
C142 C141 H141b . . . 108.8(11) ?
H141a C141 H141b . . . 106.9(14) ?
C141 C142 C143 . . . 112.90(18) ?
C141 C142 H142a . . . 111.4(14) ?
C141 C142 H142b . . . 109.9(11) ?
C143 C142 H142a . . . 108.7(11) ?
C143 C142 H142b . . . 109.9(11) ?
H142a C142 H142b . . . 103.6(15) ?
C142 C143 C144 . . . 113.49(19) ?
C142 C143 H143a . . . 109.8(9) ?
C142 C143 H143b . . . 109.0(10) ?
C144 C143 H143a . . . 109.3(12) ?
C144 C143 H143b . . . 109.7(11) ?
H143a C143 H143b . . . 105.3(14) ?
C143 C144 C145 . . . 113.6(2) ?
C143 C144 H144a . . . 106.9(15) ?
C143 C144 H144b . . . 109.2(12) ?
C145 C144 H144a . . . 110.9(12) ?
C145 C144 H144b . . . 108.8(12) ?
H144a C144 H144b . . . 107.3(16) ?
C144 C145 C146 . . . 113.7(2) ?
C144 C145 H145a . . . 107.0(12) ?
C144 C145 H145b . . . 108.1(12) ?
C146 C145 H145a . . . 110.2(16) ?
C146 C145 H145b . . . 110.3(12) ?
H145a C145 H145b . . . 107.4(17) ?
C145 C146 C147 . . . 113.9(2) ?
C145 C146 H146a . . . 110.8(11) ?
C145 C146 H146b . . . 108.1(12) ?
C147 C146 H146a . . . 109.6(10) ?
C147 C146 H146b . . . 110.1(9) ?
H146a C146 H146b . . . 103.8(16) ?
C146 C147 H147a . . . 111.9(13) ?
C146 C147 H147b . . . 112.3(11) ?
C146 C147 H147c . . . 112.5(11) ?
H147a C147 H147b . . . 108.4(18) ?
H147a C147 H147c . . . 106.2(19) ?
H147b C147 H147c . . . 105.2(18) ?
C14 C15 C151 . . . 123.29(16) ?
C14 C15 C16 . . . 117.98(17) ?
C151 C15 C16 . . . 118.7(2) ?
C15 C151 C152 . . . 112.83(16) ?
C15 C151 H151a . . . 109.3(10) ?
C15 C151 H151b . . . 109.7(12) ?
C152 C151 H151a . . . 108.7(12) ?
C152 C151 H151b . . . 108.7(11) ?
H151a C151 H151b . . . 107.4(15) ?
C151 C152 C153 . . . 114.05(17) ?
C151 C152 H152a . . . 108.2(11) ?
C151 C152 H152b . . . 109.9(12) ?
C153 C152 H152a . . . 109.3(12) ?
C153 C152 H152b . . . 108.1(10) ?
H152a C152 H152b . . . 107.0(14) ?
C152 C153 C154 . . . 114.06(17) ?
C152 C153 H153a . . . 108.6(12) ?
C152 C153 H153b . . . 109.7(11) ?
C154 C153 H153a . . . 109.3(11) ?
C154 C153 H153b . . . 110.8(13) ?
H153a C153 H153b . . . 103.8(14) ?
C153 C154 C155 . . . 112.78(17) ?
C153 C154 H154a . . . 107.7(11) ?
C153 C154 H154b . . . 109.9(12) ?
C155 C154 H154a . . . 110.8(12) ?
C155 C154 H154b . . . 109.7(10) ?
H154a C154 H154b . . . 105.7(14) ?
C154 C155 C156 . . . 114.82(18) ?
C154 C155 H155a . . . 110.2(12) ?
C154 C155 H155b . . . 109.5(11) ?
C156 C155 H155a . . . 108.6(11) ?
C156 C155 H155b . . . 107.8(13) ?
H155a C155 H155b . . . 105.4(14) ?
C155 C156 C157 . . . 113.3(2) ?
C155 C156 H156a . . . 108.8(13) ?
C155 C156 H156b . . . 108.8(14) ?
C157 C156 H156a . . . 110.4(14) ?
C157 C156 H156b . . . 110.1(12) ?
H156a C156 H156b . . . 105.2(15) ?
C156 C157 H157a . . . 109.8(13) ?
C156 C157 H157b . . . 111.0(17) ?
C156 C157 H157c . . . 111.1(13) ?
H157a C157 H157b . . . 107(2) ?
H157a C157 H157c . . . 111(2) ?
H157b C157 H157c . . . 106.5(18) ?
C11 C16 C15 . . . 123.3(2) ?
C11 C16 H16 . . . 117.0(8) ?
C15 C16 H16 . . . 119.7(8) ?
N23 C2 H2a . . . 104.8(9) ?
N23 C2 H2b . . . 107.0(10) ?
N23 C2 C12 . . '2 666' 117.00(15) ?
H2a C2 H2b . . . 106.1(15) ?
H2a C2 C12 . . '2 666' 111.4(11) ?
H2b C2 C12 . . '2 666' 110.0(9) ?
C1 N21 C22 . . . 125.00(16) ?
C1 N21 C25 . . . 126.42(14) ?
C22 N21 C25 . . . 108.50(16) ?
N21 C22 N23 . . . 108.86(16) ?
N21 C22 H22 . . . 124.8(10) ?
N23 C22 H22 . . . 126.3(10) ?
C2 N23 C22 . . . 127.19(15) ?
C2 N23 C24 . . . 124.83(16) ?
C22 N23 C24 . . . 107.99(14) ?
N23 C24 C25 . . . 107.27(17) ?
N23 C24 H24 . . . 121.5(10) ?
C25 C24 H24 . . . 131.3(10) ?
N21 C25 C24 . . . 107.37(15) ?
N21 C25 H25 . . . 119.8(11) ?
C24 C25 H25 . . . 132.8(11) ?
C011 B0 C021 . . . 109.87(18) ?
C011 B0 C031 . . . 107.83(14) ?
C011 B0 C041 . . . 111.15(14) ?
C021 B0 C031 . . . 111.41(15) ?
C021 B0 C041 . . . 109.22(14) ?
C031 B0 C041 . . . 107.34(18) ?
B0 C011 C012 . . . 123.19(16) ?
B0 C011 C016 . . . 121.94(19) ?
C012 C011 C016 . . . 114.68(17) ?
C011 C012 C013 . . . 123.0(2) ?
C011 C012 H012 . . . 119.2(11) ?
C013 C012 H012 . . . 117.8(11) ?
C012 C013 C014 . . . 120.0(2) ?
C012 C013 H013 . . . 118.5(9) ?
C014 C013 H013 . . . 121.5(9) ?
C013 C014 C015 . . . 119.2(2) ?
C013 C014 H014 . . . 118.3(12) ?
C015 C014 H014 . . . 122.5(12) ?
C014 C015 C016 . . . 120.1(2) ?
C014 C015 H015 . . . 122.1(11) ?
C016 C015 H015 . . . 117.7(11) ?
C011 C016 C015 . . . 123.0(2) ?
C011 C016 H016 . . . 119.0(9) ?
C015 C016 H016 . . . 118.0(9) ?
B0 C021 C022 . . . 122.44(17) ?
B0 C021 C026 . . . 123.40(16) ?
C022 C021 C026 . . . 114.16(18) ?
C021 C022 C023 . . . 123.13(19) ?
C021 C022 H022 . . . 119.2(10) ?
C023 C022 H022 . . . 117.6(10) ?
C022 C023 C024 . . . 120.5(2) ?
C022 C023 H023 . . . 119.8(11) ?
C024 C023 H023 . . . 119.7(11) ?
C023 C024 C025 . . . 118.5(2) ?
C023 C024 H024 . . . 119.2(10) ?
C025 C024 H024 . . . 122.4(10) ?
C024 C025 C026 . . . 120.4(2) ?
C024 C025 H025 . . . 119.4(11) ?
C026 C025 H025 . . . 120.2(11) ?
C021 C026 C025 . . . 123.35(18) ?
C021 C026 H026 . . . 116.7(10) ?
C025 C026 H026 . . . 120.0(10) ?
B0 C031 C032 . . . 122.48(15) ?
B0 C031 C036 . . . 122.49(16) ?
C032 C031 C036 . . . 114.83(19) ?
C031 C032 C033 . . . 122.93(17) ?
C031 C032 H032 . . . 118.6(11) ?
C033 C032 H032 . . . 118.5(11) ?
C032 C033 C034 . . . 120.4(2) ?
C032 C033 H033 . . . 119.4(11) ?
C034 C033 H033 . . . 120.2(11) ?
C033 C034 C035 . . . 118.7(2) ?
C033 C034 H034 . . . 120.9(9) ?
C035 C034 H034 . . . 120.4(9) ?
C034 C035 C036 . . . 120.10(18) ?
C034 C035 H035 . . . 120.0(12) ?
C036 C035 H035 . . . 119.9(12) ?
C031 C036 C035 . . . 123.06(19) ?
C031 C036 H036 . . . 117.8(11) ?
C035 C036 H036 . . . 119.2(10) ?
B0 C041 C042 . . . 123.14(19) ?
B0 C041 C046 . . . 122.28(17) ?
C042 C041 C046 . . . 114.56(18) ?
C041 C042 C043 . . . 123.4(2) ?
C041 C042 H042 . . . 119.0(10) ?
C043 C042 H042 . . . 117.5(10) ?
C042 C043 C044 . . . 119.9(2) ?
C042 C043 H043 . . . 120.5(12) ?
C044 C043 H043 . . . 119.6(12) ?
C043 C044 C045 . . . 118.9(2) ?
C043 C044 H044 . . . 119.5(12) ?
C045 C044 H044 . . . 121.6(12) ?
C044 C045 C046 . . . 120.6(2) ?
C044 C045 H045 . . . 121.3(11) ?
C046 C045 H045 . . . 118.0(11) ?
C041 C046 C045 . . . 122.7(2) ?
C041 C046 H046 . . . 117.7(12) ?
C045 C046 H046 . . . 119.7(12) ?

loop_
_geom_bond_atom_site_label_1
_geom_bond_atom_site_label_2
_geom_bond_site_symmetry_1
_geom_bond_site_symmetry_2
_geom_bond_distance
_geom_bond_publ_flag
C1 C11 . . 1.503(3) ?
C1 N21 . . 1.488(3) ?
C1 H1a . . .99(2) ?
C1 H1b . . .974(16) ?
C11 C12 . . 1.401(3) ?
C11 C16 . . 1.395(3) ?
C12 C13 . . 1.389(2) ?
C12 C2 . '2 666' 1.516(3) ?
C13 C14 . . 1.394(3) ?
C13 H13 . . .96(2) ?
C14 C141 . . 1.519(3) ?
C14 C15 . . 1.400(3) ?
C141 C142 . . 1.529(4) ?
C141 H141a . . 1.011(18) ?
C141 H141b . . 1.00(2) ?
C142 C143 . . 1.525(3) ?
C142 H142a . . 1.02(2) ?
C142 H142b . . 1.02(2) ?
C143 C144 . . 1.524(4) ?
C143 H143a . . .999(17) ?
C143 H143b . . 1.01(2) ?
C144 C145 . . 1.525(4) ?
C144 H144a . . .98(2) ?
C144 H144b . . 1.04(2) ?
C145 C146 . . 1.527(4) ?
C145 H145a . . 1.04(2) ?
C145 H145b . . .99(2) ?
C146 C147 . . 1.514(3) ?
C146 H146a . . 1.04(2) ?
C146 H146b . . 1.024(19) ?
C147 H147a . . 1.01(3) ?
C147 H147b . . 1.03(2) ?
C147 H147c . . 1.03(2) ?
C15 C151 . . 1.509(3) ?
C15 C16 . . 1.392(2) ?
C151 C152 . . 1.538(3) ?
C151 H151a . . .97(2) ?
C151 H151b . . 1.01(2) ?
C152 C153 . . 1.521(3) ?
C152 H152a . . .983(18) ?
C152 H152b . . 1.01(2) ?
C153 C154 . . 1.521(3) ?
C153 H153a . . .984(17) ?
C153 H153b . . .99(2) ?
C154 C155 . . 1.516(3) ?
C154 H154a . . .996(18) ?
C154 H154b . . 1.04(2) ?
C155 C156 . . 1.515(4) ?
C155 H155a . . 1.04(2) ?
C155 H155b . . .98(2) ?
C156 C157 . . 1.517(4) ?
C156 H156a . . .97(2) ?
C156 H156b . . .98(2) ?
C157 H157a . . .99(3) ?
C157 H157b . . 1.05(3) ?
C157 H157c . . .99(2) ?
C16 H16 . . .965(19) ?
C2 N23 . . 1.479(2) ?
C2 H2a . . .98(2) ?
C2 H2b . . 1.00(2) ?
N21 C22 . . 1.325(2) ?
N21 C25 . . 1.382(2) ?
C22 N23 . . 1.333(3) ?
C22 H22 . . .981(18) ?
N23 C24 . . 1.388(2) ?
C24 C25 . . 1.337(3) ?
C24 H24 . . .98(2) ?
C25 H25 . . .945(16) ?
B0 C011 . . 1.654(3) ?
B0 C021 . . 1.651(3) ?
B0 C031 . . 1.644(3) ?
B0 C041 . . 1.650(3) ?
C011 C012 . . 1.403(3) ?
C011 C016 . . 1.408(3) ?
C012 C013 . . 1.394(3) ?
C012 H012 . . .980(17) ?
C013 C014 . . 1.381(3) ?
C013 H013 . . .99(2) ?
C014 C015 . . 1.382(4) ?
C014 H014 . . .954(19) ?
C015 C016 . . 1.389(3) ?
C015 H015 . . 1.00(2) ?
C016 H016 . . .97(2) ?
C021 C022 . . 1.409(3) ?
C021 C026 . . 1.404(3) ?
C022 C023 . . 1.392(3) ?
C022 H022 . . .988(18) ?
C023 C024 . . 1.386(3) ?
C023 H023 . . 1.000(18) ?
C024 C025 . . 1.381(3) ?
C024 H024 . . .98(2) ?
C025 C026 . . 1.394(3) ?
C025 H025 . . .959(18) ?
C026 H026 . . 1.021(17) ?
C031 C032 . . 1.401(3) ?
C031 C036 . . 1.408(2) ?
C032 C033 . . 1.389(3) ?
C032 H032 . . .994(15) ?
C033 C034 . . 1.387(3) ?
C033 H033 . . .993(18) ?
C034 C035 . . 1.388(3) ?
C034 H034 . . .96(2) ?
C035 C036 . . 1.388(3) ?
C035 H035 . . .991(16) ?
C036 H036 . . 1.009(18) ?
C041 C042 . . 1.402(3) ?
C041 C046 . . 1.405(3) ?
C042 C043 . . 1.386(3) ?
C042 H042 . . .98(2) ?
C043 C044 . . 1.383(4) ?
C043 H043 . . .96(2) ?
C044 C045 . . 1.377(3) ?
C044 H044 . . .981(19) ?
C045 C046 . . 1.389(3) ?
C045 H045 . . .98(2) ?
C046 H046 . . .970(19) ?
